data_9000417
loop_
_publ_author_name
'Wood, M. M.'
'McLean, W. J.'
'Laughon, R. B.'

_publ_section_title
;
 The crystal structure and composition of yedlinite
;
_journal_name_full 'American Mineralogist'
_journal_page_first 1160
_journal_page_last 1165
_journal_volume 59
_journal_year 1974
_chemical_formula_sum 'Cl6 Cr H4 O8 Pb6'
_chemical_name_mineral Yedlinite
_space_group_IT_number 148
_symmetry_space_group_name_Hall '-R 3'
_symmetry_space_group_name_H-M 'R -3 :H'
_cell_angle_alpha 90
_cell_angle_beta 90
_cell_angle_gamma 120
_cell_formula_units_Z 3
_cell_length_a 12.868
_cell_length_b 12.868
_cell_length_c 9.821
_cell_volume 1408.343
_database_code_amcsd 0000428
_exptl_crystal_density_diffrn 5.801
_cod_original_sg_symbol_H-M 'R -3'
_cod_original_formula_sum 'Pb6 Cl6 Cr O8 H4'
_cod_database_code 9000417

loop_
_space_group_symop_operation_xyz
x,y,z
2/3+x,1/3+y,1/3+z
1/3+x,2/3+y,2/3+z
y,-x+y,-z
2/3+y,1/3-x+y,1/3-z
1/3+y,2/3-x+y,2/3-z
-x+y,-x,z
2/3-x+y,1/3-x,1/3+z
1/3-x+y,2/3-x,2/3+z
-x,-y,-z
2/3-x,1/3-y,1/3-z
1/3-x,2/3-y,2/3-z
-y,x-y,z
2/3-y,1/3+x-y,1/3+z
1/3-y,2/3+x-y,2/3+z
x-y,x,-z
2/3+x-y,1/3+x,1/3-z
1/3+x-y,2/3+x,2/3-z

loop_
_atom_site_label
_atom_site_fract_x
_atom_site_fract_y
_atom_site_fract_z
_atom_site_U_iso_or_equiv
_atom_site_type_symbol
_atom_site_attached_hydrogens
Pb 0.18290 0.13790 0.21210 0.02875 Pb 0
Cl 0.08690 0.28860 0.10500 0.02710 Cl 0
Cr 0.00000 0.00000 0.50000 0.00760 Cr 0
O 0.13300 0.09100 0.60400 0.02660 O 0
Wat 0.00000 0.00000 0.10800 0.04559 O 2

loop_
_cod_changelog_entry_id
_cod_changelog_entry_author
_cod_changelog_entry_date
_cod_changelog_entry_text
1
;cod-tools version 3.8.0
Id: cif_guess_AMCSD_atom_types 9574 2023-05-10 09:00:05Z saulius
;
2023-05-10T18:46:17+03:00
;Derived atom types and hydrogen counts
from atom names that follow the AMCSD naming convention
(Wat == water, O-H == hydroxyl).
;

loop_
_cod_related_entry_id
_cod_related_entry_database
_cod_related_entry_code
1 AMCSD 0000428
